data_4069913
loop_
_publ_author_name
'Ren, Shikuo'
'Deng, Liang'
'Chan, Hoi-Shan'
'Xie, Zuowei'

_publ_section_title
;
 Synthesis and Structural Characterization of Zirconium&#x2212;Carboryne
 Complexes
;
_journal_issue 19
_journal_name_full Organometallics
_journal_page_first 5749
_journal_paper_doi 10.1021/om900504g
_journal_volume 28
_journal_year 2009
_chemical_formula_sum 'C20 H41 B10 Cl2 Li O2 Zr'
_chemical_formula_weight 590.69
_chemical_name_systematic
; 
 ? 
;
_space_group_IT_number 14
_symmetry_cell_setting monoclinic
_symmetry_space_group_name_Hall '-P 2ybc'
_symmetry_space_group_name_H-M 'P 1 21/c 1'
_atom_sites_solution_hydrogens geom
_atom_sites_solution_primary direct
_atom_sites_solution_secondary difmap
_audit_creation_method SHELXL-97
_cell_angle_alpha 90.00
_cell_angle_beta 96.1670(10)
_cell_angle_gamma 90.00
_cell_formula_units_Z 4
_cell_length_a 9.8166(6)
_cell_length_b 18.5061(11)
_cell_length_c 17.2737(10)
_cell_measurement_temperature 293(2)
_cell_volume 3119.9(3)
_computing_cell_refinement 'Bruker SMART'
_computing_data_collection 'Bruker SMART'
_computing_data_reduction 'Bruker SAINT'
_computing_molecular_graphics 'Bruker SHELXTL'
_computing_publication_material 'Bruker SHELXTL'
_computing_structure_refinement 'SHELXL-97 (Sheldrick, 1997)'
_computing_structure_solution 'SHELXS-97 (Sheldrick, 1990)'
_diffrn_ambient_temperature 293(2)
_diffrn_measured_fraction_theta_full 0.999
_diffrn_measured_fraction_theta_max 0.999
_diffrn_measurement_device_type 'CCD area detector'
_diffrn_measurement_method 'phi and omega scans'
_diffrn_radiation_monochromator graphite
_diffrn_radiation_source 'fine-focus sealed tube'
_diffrn_radiation_type MoK\a
_diffrn_radiation_wavelength 0.71073
_diffrn_reflns_av_R_equivalents 0.0381
_diffrn_reflns_av_sigmaI/netI 0.0376
_diffrn_reflns_limit_h_max 11
_diffrn_reflns_limit_h_min -11
_diffrn_reflns_limit_k_max 22
_diffrn_reflns_limit_k_min -19
_diffrn_reflns_limit_l_max 19
_diffrn_reflns_limit_l_min -20
_diffrn_reflns_number 16653
_diffrn_reflns_theta_full 25.01
_diffrn_reflns_theta_max 25.01
_diffrn_reflns_theta_min 1.62
_exptl_absorpt_coefficient_mu 0.540
_exptl_absorpt_correction_T_max 1.00000
_exptl_absorpt_correction_T_min 0.52668
_exptl_absorpt_correction_type multi-scan
_exptl_absorpt_process_details 'SADABS (Sheldrick, 1996)'
_exptl_crystal_colour yellow
_exptl_crystal_density_diffrn 1.258
_exptl_crystal_density_meas 0
_exptl_crystal_density_method 'not measured'
_exptl_crystal_description prism
_exptl_crystal_F_000 1216
_exptl_crystal_size_max 0.3
_exptl_crystal_size_mid 0.2
_exptl_crystal_size_min 0.1
_refine_diff_density_max 0.448
_refine_diff_density_min -0.292
_refine_diff_density_rms 0.066
_refine_ls_extinction_method none
_refine_ls_goodness_of_fit_ref 1.036
_refine_ls_hydrogen_treatment riding
_refine_ls_matrix_type full
_refine_ls_number_parameters 325
_refine_ls_number_reflns 5500
_refine_ls_number_restraints 0
_refine_ls_restrained_S_all 1.036
_refine_ls_R_factor_all 0.0697
_refine_ls_R_factor_gt 0.0473
_refine_ls_shift/su_max 0.001
_refine_ls_shift/su_mean 0.000
_refine_ls_structure_factor_coef Fsqd
_refine_ls_weighting_details 'calc w=1/[\s^2^(Fo^2^)+(0.0702P)^2^+2.1010P] where P=(Fo^2^+2Fc^2^)/3'
_refine_ls_weighting_scheme calc
_refine_ls_wR_factor_gt 0.1205
_refine_ls_wR_factor_ref 0.1371
_reflns_number_gt 4039
_reflns_number_total 5500
_reflns_threshold_expression >2sigma(I)
_cod_data_source_file om900504g_si_001.cif
_cod_data_source_block 1
_cod_original_sg_symbol_H-M P2(1)/c
_cod_database_code 4069913

loop_
_symmetry_equiv_pos_as_xyz
'x, y, z'
'-x, y+1/2, -z+1/2'
'-x, -y, -z'
'x, -y-1/2, z-1/2'

loop_
_atom_site_label
_atom_site_type_symbol
_atom_site_fract_x
_atom_site_fract_y
_atom_site_fract_z
_atom_site_U_iso_or_equiv
_atom_site_adp_type
_atom_site_occupancy
_atom_site_symmetry_multiplicity
_atom_site_calc_flag
_atom_site_refinement_flags
Zr1 Zr 0.26411(4) 0.214746(18) 0.80977(2) 0.04779(15) Uani 1 1 d .
Cl1 Cl 0.51356(12) 0.23578(7) 0.80223(8) 0.0758(3) Uani 1 1 d .
Cl2 Cl 0.30754(13) 0.19429(7) 0.95208(6) 0.0741(3) Uani 1 1 d .
Li1 Li 0.5478(11) 0.2138(5) 0.9400(6) 0.100(3) Uani 1 1 d .
O1 O 0.6154(4) 0.2888(2) 1.0072(2) 0.0949(11) Uani 1 1 d .
O2 O 0.6631(5) 0.1315(2) 0.9572(3) 0.1321(17) Uani 1 1 d .
C1 C 0.1397(4) 0.1255(2) 0.7497(3) 0.0632(11) Uani 1 1 d .
C2 C 0.2910(4) 0.0941(2) 0.7875(2) 0.0562(10) Uani 1 1 d .
C3 C 0.0537(5) 0.2873(3) 0.7796(5) 0.0903(18) Uani 1 1 d .
C4 C 0.1394(6) 0.3062(3) 0.7239(3) 0.0754(13) Uani 1 1 d .
C5 C 0.2502(6) 0.3428(3) 0.7587(4) 0.0840(15) Uani 1 1 d .
C6 C 0.2372(7) 0.3481(3) 0.8365(4) 0.0915(17) Uani 1 1 d .
C7 C 0.1188(8) 0.3147(3) 0.8526(3) 0.102(2) Uani 1 1 d .
C8 C -0.0856(6) 0.2546(4) 0.7659(8) 0.225(6) Uani 1 1 d .
H8A H -0.1524 0.2921 0.7550 0.338 Uiso 1 1 calc R
H8B H -0.1049 0.2285 0.8115 0.338 Uiso 1 1 calc R
H8C H -0.0891 0.2221 0.7224 0.338 Uiso 1 1 calc R
C9 C 0.1063(11) 0.2964(4) 0.6378(4) 0.175(4) Uani 1 1 d .
H9A H 0.0581 0.3381 0.6162 0.263 Uiso 1 1 calc R
H9B H 0.0500 0.2542 0.6280 0.263 Uiso 1 1 calc R
H9C H 0.1897 0.2904 0.6141 0.263 Uiso 1 1 calc R
C10 C 0.3614(8) 0.3783(4) 0.7163(6) 0.197(5) Uani 1 1 d .
H10A H 0.3345 0.4268 0.7022 0.296 Uiso 1 1 calc R
H10B H 0.3738 0.3512 0.6702 0.296 Uiso 1 1 calc R
H10C H 0.4458 0.3793 0.7500 0.296 Uiso 1 1 calc R
C11 C 0.3387(11) 0.3888(4) 0.8931(6) 0.220(6) Uani 1 1 d .
H11A H 0.3114 0.4385 0.8952 0.331 Uiso 1 1 calc R
H11B H 0.4283 0.3859 0.8759 0.331 Uiso 1 1 calc R
H11C H 0.3405 0.3676 0.9439 0.331 Uiso 1 1 calc R
C12 C 0.0619(13) 0.3142(5) 0.9296(5) 0.258(8) Uani 1 1 d .
H12A H 0.0105 0.3577 0.9351 0.388 Uiso 1 1 calc R
H12B H 0.1358 0.3116 0.9707 0.388 Uiso 1 1 calc R
H12C H 0.0031 0.2731 0.9323 0.388 Uiso 1 1 calc R
C13 C 0.7010(8) 0.3468(5) 0.9906(4) 0.148(3) Uani 1 1 d .
H13A H 0.6724 0.3663 0.9393 0.177 Uiso 1 1 calc R
H13B H 0.7953 0.3307 0.9921 0.177 Uiso 1 1 calc R
C14 C 0.6888(12) 0.4002(4) 1.0487(6) 0.171(4) Uani 1 1 d .
H14A H 0.7762 0.4237 1.0628 0.205 Uiso 1 1 calc R
H14B H 0.6222 0.4366 1.0297 0.205 Uiso 1 1 calc R
C15 C 0.6457(10) 0.3641(6) 1.1131(6) 0.164(4) Uani 1 1 d .
H15A H 0.5822 0.3938 1.1384 0.197 Uiso 1 1 calc R
H15B H 0.7235 0.3527 1.1506 0.197 Uiso 1 1 calc R
C16 C 0.5800(9) 0.2991(5) 1.0833(4) 0.138(3) Uani 1 1 d .
H16A H 0.6104 0.2583 1.1159 0.166 Uiso 1 1 calc R
H16B H 0.4814 0.3035 1.0825 0.166 Uiso 1 1 calc R
C17 C 0.7809(9) 0.1282(5) 1.0087(5) 0.157(3) Uani 1 1 d .
H17A H 0.7572 0.1236 1.0616 0.188 Uiso 1 1 calc R
H17B H 0.8339 0.1721 1.0053 0.188 Uiso 1 1 calc R
C18 C 0.8600(10) 0.0671(6) 0.9895(6) 0.175(4) Uani 1 1 d .
H18A H 0.9402 0.0822 0.9654 0.211 Uiso 1 1 calc R
H18B H 0.8893 0.0388 1.0355 0.211 Uiso 1 1 calc R
C19 C 0.7692(12) 0.0268(5) 0.9364(7) 0.206(5) Uani 1 1 d .
H19A H 0.8144 0.0136 0.8912 0.247 Uiso 1 1 calc R
H19B H 0.7416 -0.0171 0.9610 0.247 Uiso 1 1 calc R
C20 C 0.6556(13) 0.0694(5) 0.9141(8) 0.291(10) Uani 1 1 d .
H20A H 0.6524 0.0811 0.8592 0.349 Uiso 1 1 calc R
H20B H 0.5727 0.0432 0.9222 0.349 Uiso 1 1 calc R
B3 B 0.1461(6) 0.0601(3) 0.8180(3) 0.0724(14) Uani 1 1 d .
H3 H 0.1170 0.0689 0.8771 0.087 Uiso 1 1 calc R
B4 B 0.0209(7) 0.0576(3) 0.7360(4) 0.0902(19) Uani 1 1 d .
H4 H -0.0892 0.0640 0.7409 0.108 Uiso 1 1 calc R
B5 B 0.0980(7) 0.0935(3) 0.6572(4) 0.0870(18) Uani 1 1 d .
H5 H 0.0372 0.1231 0.6102 0.104 Uiso 1 1 calc R
B6 B 0.2650(6) 0.1180(3) 0.6934(3) 0.0703(14) Uani 1 1 d .
H6 H 0.3141 0.1658 0.6705 0.084 Uiso 1 1 calc R
B7 B 0.2831(6) 0.0031(3) 0.8014(3) 0.0771(16) Uani 1 1 d .
H7 H 0.3430 -0.0263 0.8488 0.092 Uiso 1 1 calc R
B8 B 0.1127(7) -0.0214(3) 0.7670(4) 0.0928(19) Uani 1 1 d .
H8 H 0.0612 -0.0673 0.7920 0.111 Uiso 1 1 calc R
B9 B 0.0860(8) -0.0003(4) 0.6673(4) 0.106(2) Uani 1 1 d .
H9 H 0.0174 -0.0330 0.6266 0.127 Uiso 1 1 calc R
B10 B 0.2384(8) 0.0386(3) 0.6385(4) 0.097(2) Uani 1 1 d .
H10 H 0.2698 0.0327 0.5796 0.116 Uiso 1 1 calc R
B11 B 0.3610(7) 0.0400(3) 0.7220(4) 0.0802(16) Uani 1 1 d .
H11 H 0.4715 0.0348 0.7175 0.096 Uiso 1 1 calc R
B12 B 0.2460(8) -0.0336(3) 0.7069(4) 0.098(2) Uani 1 1 d .
H12 H 0.2817 -0.0878 0.6921 0.118 Uiso 1 1 calc R

loop_
_atom_site_aniso_label
_atom_site_aniso_U_11
_atom_site_aniso_U_22
_atom_site_aniso_U_33
_atom_site_aniso_U_23
_atom_site_aniso_U_13
_atom_site_aniso_U_12
Zr1 0.0542(2) 0.0398(2) 0.0497(2) 0.00034(16) 0.00674(16) 0.00476(16)
Cl1 0.0618(7) 0.0750(7) 0.0919(8) -0.0069(6) 0.0135(6) -0.0063(5)
Cl2 0.0925(8) 0.0760(7) 0.0531(6) 0.0022(5) 0.0051(5) 0.0146(6)
Li1 0.096(7) 0.087(6) 0.109(7) -0.022(5) -0.024(5) 0.022(5)
O1 0.101(3) 0.101(3) 0.083(2) -0.020(2) 0.012(2) -0.011(2)
O2 0.116(3) 0.109(3) 0.156(4) -0.033(3) -0.056(3) 0.043(3)
C1 0.064(3) 0.051(2) 0.074(3) -0.005(2) 0.002(2) -0.002(2)
C2 0.061(2) 0.043(2) 0.065(2) 0.0015(18) 0.011(2) 0.0031(18)
C3 0.059(3) 0.051(3) 0.160(6) 0.012(3) 0.008(3) 0.015(2)
C4 0.095(4) 0.056(3) 0.071(3) 0.004(2) -0.008(3) 0.025(3)
C5 0.082(4) 0.055(3) 0.114(4) 0.022(3) 0.005(3) 0.005(3)
C6 0.120(5) 0.046(3) 0.102(4) -0.012(3) -0.020(4) 0.021(3)
C7 0.150(6) 0.075(4) 0.091(4) 0.024(3) 0.056(4) 0.068(4)
C8 0.058(4) 0.088(5) 0.52(2) 0.026(8) 0.002(7) 0.014(4)
C9 0.293(12) 0.138(7) 0.083(4) -0.004(4) -0.036(6) 0.112(7)
C10 0.140(7) 0.136(7) 0.327(14) 0.143(8) 0.072(8) 0.013(5)
C11 0.300(13) 0.076(5) 0.246(11) -0.068(6) -0.154(10) 0.048(6)
C12 0.404(17) 0.230(10) 0.177(8) 0.102(8) 0.201(10) 0.237(12)
C13 0.139(6) 0.193(9) 0.117(5) -0.015(6) 0.048(5) -0.057(6)
C14 0.244(12) 0.101(6) 0.158(8) -0.009(6) -0.030(8) -0.041(6)
C15 0.167(8) 0.179(9) 0.147(8) -0.080(7) 0.022(6) -0.011(7)
C16 0.153(7) 0.184(8) 0.081(4) -0.026(5) 0.029(4) -0.052(6)
C17 0.141(7) 0.147(7) 0.170(8) 0.012(6) -0.035(6) 0.037(6)
C18 0.176(9) 0.183(10) 0.171(8) 0.027(7) 0.039(7) 0.092(8)
C19 0.256(13) 0.128(7) 0.213(10) -0.079(7) -0.076(9) 0.052(8)
C20 0.305(15) 0.131(8) 0.379(18) -0.119(10) -0.223(14) 0.115(9)
B3 0.076(4) 0.063(3) 0.083(4) 0.003(3) 0.024(3) -0.006(3)
B4 0.077(4) 0.074(4) 0.116(5) -0.005(4) -0.002(4) -0.023(3)
B5 0.108(5) 0.071(4) 0.076(4) -0.003(3) -0.014(3) -0.015(3)
B6 0.095(4) 0.051(3) 0.066(3) -0.001(2) 0.014(3) -0.007(3)
B7 0.094(4) 0.043(3) 0.094(4) 0.011(3) 0.013(3) 0.004(3)
B8 0.112(5) 0.055(3) 0.112(5) 0.003(3) 0.014(4) -0.021(3)
B9 0.142(7) 0.070(4) 0.101(5) -0.020(4) -0.006(4) -0.033(4)
B10 0.148(6) 0.071(4) 0.074(4) -0.017(3) 0.024(4) -0.012(4)
B11 0.106(4) 0.050(3) 0.090(4) -0.008(3) 0.034(3) 0.011(3)
B12 0.144(6) 0.052(3) 0.101(5) -0.016(3) 0.023(4) -0.006(4)

loop_
_atom_type_symbol
_atom_type_description
_atom_type_scat_dispersion_real
_atom_type_scat_dispersion_imag
_atom_type_scat_source
C C 0.0033 0.0016 'International Tables Vol C Tables 4.2.6.8 and 6.1.1.4'
H H 0.0000 0.0000 'International Tables Vol C Tables 4.2.6.8 and 6.1.1.4'
Li Li -0.0003 0.0001 'International Tables Vol C Tables 4.2.6.8 and 6.1.1.4'
B B 0.0013 0.0007 'International Tables Vol C Tables 4.2.6.8 and 6.1.1.4'
O O 0.0106 0.0060 'International Tables Vol C Tables 4.2.6.8 and 6.1.1.4'
Cl Cl 0.1484 0.1585 'International Tables Vol C Tables 4.2.6.8 and 6.1.1.4'
Zr Zr -2.9673 0.5597 'International Tables Vol C Tables 4.2.6.8 and 6.1.1.4'

loop_
_geom_angle_atom_site_label_1
_geom_angle_atom_site_label_2
_geom_angle_atom_site_label_3
_geom_angle
C1 Zr1 C2 43.04(15)
C1 Zr1 C3 84.34(17)
C2 Zr1 C3 127.16(17)
C1 Zr1 Cl2 111.95(12)
C2 Zr1 Cl2 90.40(11)
C3 Zr1 Cl2 110.07(18)
C1 Zr1 C4 90.96(17)
C2 Zr1 C4 128.56(15)
C3 Zr1 C4 32.55(18)
Cl2 Zr1 C4 135.85(12)
C1 Zr1 Cl1 125.40(12)
C2 Zr1 Cl1 90.69(11)
C3 Zr1 Cl1 134.93(13)
Cl2 Zr1 Cl1 90.59(4)
C4 Zr1 Cl1 106.59(15)
C1 Zr1 C7 112.5(2)
C2 Zr1 C7 148.6(2)
C3 Zr1 C7 33.8(2)
Cl2 Zr1 C7 82.08(14)
C4 Zr1 C7 53.95(17)
Cl1 Zr1 C7 119.7(2)
C1 Zr1 C5 121.54(18)
C2 Zr1 C5 149.34(18)
C3 Zr1 C5 53.43(17)
Cl2 Zr1 C5 119.11(15)
C4 Zr1 C5 31.58(16)
Cl1 Zr1 C5 81.50(13)
C7 Zr1 C5 52.93(18)
C1 Zr1 C6 137.82(17)
C2 Zr1 C6 179.03(17)
C3 Zr1 C6 53.64(18)
Cl2 Zr1 C6 88.76(15)
C4 Zr1 C6 52.40(17)
Cl1 Zr1 C6 88.83(17)
C7 Zr1 C6 31.7(2)
C5 Zr1 C6 31.35(19)
C1 Zr1 B6 37.79(16)
C2 Zr1 B6 38.31(15)
C3 Zr1 B6 105.9(2)
Cl2 Zr1 B6 128.68(12)
C4 Zr1 B6 92.75(16)
Cl1 Zr1 B6 89.01(13)
C7 Zr1 B6 139.6(2)
C5 Zr1 B6 111.54(18)
C6 Zr1 B6 142.51(19)
C1 Zr1 Li1 132.20(19)
C2 Zr1 Li1 90.29(18)
C3 Zr1 Li1 138.8(2)
Cl2 Zr1 Li1 45.5(2)
C4 Zr1 Li1 135.8(2)
Cl1 Zr1 Li1 45.1(2)
C7 Zr1 Li1 105.2(3)
C5 Zr1 Li1 104.3(2)
C6 Zr1 Li1 88.8(2)
B6 Zr1 Li1 115.1(2)
Li1 Cl1 Zr1 87.5(3)
Li1 Cl2 Zr1 87.5(2)
O1 Li1 O2 109.2(5)
O1 Li1 Cl1 119.2(5)
O2 Li1 Cl1 108.0(5)
O1 Li1 Cl2 109.8(5)
O2 Li1 Cl2 115.9(5)
Cl1 Li1 Cl2 94.4(3)
O1 Li1 Zr1 128.0(4)
O2 Li1 Zr1 122.8(4)
Cl1 Li1 Zr1 47.43(16)
Cl2 Li1 Zr1 46.99(16)
C16 O1 C13 107.3(5)
C16 O1 Li1 124.7(6)
C13 O1 Li1 127.8(5)
C20 O2 C17 107.8(6)
C20 O2 Li1 126.3(5)
C17 O2 Li1 125.4(6)
B6 C1 C2 60.8(3)
B6 C1 B3 112.2(4)
C2 C1 B3 60.6(3)
B6 C1 B5 62.7(3)
C2 C1 B5 111.1(4)
B3 C1 B5 113.1(4)
B6 C1 B4 113.3(4)
C2 C1 B4 111.3(4)
B3 C1 B4 62.9(3)
B5 C1 B4 61.7(3)
B6 C1 Zr1 86.0(3)
C2 C1 Zr1 69.9(2)
B3 C1 Zr1 103.1(3)
B5 C1 Zr1 138.7(3)
B4 C1 Zr1 158.9(4)
C1 C2 B6 59.4(3)
C1 C2 B3 60.4(3)
B6 C2 B3 110.8(4)
C1 C2 B7 110.4(3)
B6 C2 B7 113.2(4)
B3 C2 B7 62.4(3)
C1 C2 B11 110.5(4)
B6 C2 B11 62.9(3)
B3 C2 B11 113.6(4)
B7 C2 B11 62.7(3)
C1 C2 Zr1 67.04(19)
B6 C2 Zr1 84.1(2)
B3 C2 Zr1 101.2(3)
B7 C2 Zr1 159.1(3)
B11 C2 Zr1 138.2(3)
C4 C3 C7 105.8(5)
C4 C3 C8 127.3(8)
C7 C3 C8 126.4(8)
C4 C3 Zr1 74.2(3)
C7 C3 Zr1 74.0(3)
C8 C3 Zr1 123.0(4)
C5 C4 C3 109.5(5)
C5 C4 C9 125.1(7)
C3 C4 C9 125.0(7)
C5 C4 Zr1 75.9(3)
C3 C4 Zr1 73.2(3)
C9 C4 Zr1 123.3(3)
C4 C5 C6 108.3(5)
C4 C5 C10 125.4(7)
C6 C5 C10 126.0(7)
C4 C5 Zr1 72.5(3)
C6 C5 Zr1 74.4(3)
C10 C5 Zr1 123.8(4)
C5 C6 C7 109.8(5)
C5 C6 C11 123.0(8)
C7 C6 C11 127.1(8)
C5 C6 Zr1 74.3(3)
C7 C6 Zr1 72.9(3)
C11 C6 Zr1 121.8(4)
C6 C7 C3 106.6(5)
C6 C7 C12 126.1(9)
C3 C7 C12 127.0(9)
C6 C7 Zr1 75.5(3)
C3 C7 Zr1 72.2(3)
C12 C7 Zr1 122.6(4)
O1 C13 C14 106.8(6)
C15 C14 C13 106.5(7)
C14 C15 C16 106.1(7)
O1 C16 C15 107.6(6)
O2 C17 C18 108.9(8)
C19 C18 C17 104.2(8)
C20 C19 C18 108.2(8)
O2 C20 C19 109.4(7)
C1 B3 C2 58.9(3)
C1 B3 B7 106.7(4)
C2 B3 B7 59.2(3)
C1 B3 B8 105.9(4)
C2 B3 B8 106.2(4)
B7 B3 B8 60.5(4)
C1 B3 B4 59.3(3)
C2 B3 B4 107.1(4)
B7 B3 B4 109.3(4)
B8 B3 B4 60.1(4)
C1 B4 B5 59.1(3)
C1 B4 B9 104.3(4)
B5 B4 B9 59.5(4)
C1 B4 B8 104.3(4)
B5 B4 B8 107.4(5)
B9 B4 B8 59.6(4)
C1 B4 B3 57.8(3)
B5 B4 B3 106.9(4)
B9 B4 B3 106.5(5)
B8 B4 B3 59.6(4)
C1 B5 B9 105.2(4)
C1 B5 B6 57.0(3)
B9 B5 B6 107.0(5)
C1 B5 B4 59.2(3)
B9 B5 B4 60.6(4)
B6 B5 B4 106.6(4)
C1 B5 B10 104.8(4)
B9 B5 B10 60.7(4)
B6 B5 B10 59.7(4)
B4 B5 B10 109.4(5)
C1 B6 C2 59.8(3)
C1 B6 B5 60.3(3)
C2 B6 B5 108.5(4)
C1 B6 B10 108.1(4)
C2 B6 B10 107.5(4)
B5 B6 B10 60.6(4)
C1 B6 B11 108.2(4)
C2 B6 B11 59.4(3)
B5 B6 B11 109.8(4)
B10 B6 B11 60.7(4)
C1 B6 Zr1 56.2(2)
C2 B6 Zr1 57.6(2)
B5 B6 Zr1 111.2(3)
B10 B6 Zr1 161.6(4)
B11 B6 Zr1 112.3(3)
C2 B7 B3 58.5(3)
C2 B7 B12 104.9(4)
B3 B7 B12 107.3(5)
C2 B7 B8 105.2(4)
B3 B7 B8 59.8(3)
B12 B7 B8 60.0(4)
C2 B7 B11 58.8(3)
B3 B7 B11 107.2(4)
B12 B7 B11 59.9(3)
B8 B7 B11 108.0(5)
B9 B8 B3 107.5(4)
B9 B8 B4 60.2(4)
B3 B8 B4 60.3(3)
B9 B8 B12 59.7(4)
B3 B8 B12 107.1(4)
B4 B8 B12 108.2(5)
B9 B8 B7 107.9(5)
B3 B8 B7 59.7(3)
B4 B8 B7 108.7(4)
B12 B8 B7 59.9(4)
B5 B9 B12 108.6(5)
B5 B9 B8 108.3(4)
B12 B9 B8 60.5(4)
B5 B9 B4 59.9(4)
B12 B9 B4 108.9(5)
B8 B9 B4 60.2(4)
B5 B9 B10 60.2(4)
B12 B9 B10 60.5(4)
B8 B9 B10 108.8(5)
B4 B9 B10 108.5(4)
B6 B10 B5 59.6(3)
B6 B10 B11 60.0(3)
B5 B10 B11 108.5(4)
B6 B10 B9 105.7(4)
B5 B10 B9 59.1(4)
B11 B10 B9 107.2(5)
B6 B10 B12 106.1(4)
B5 B10 B12 106.8(5)
B11 B10 B12 59.7(4)
B9 B10 B12 59.2(4)
C2 B11 B6 57.7(3)
C2 B11 B12 104.7(4)
B6 B11 B12 106.0(5)
C2 B11 B7 58.5(3)
B6 B11 B7 105.6(4)
B12 B11 B7 59.9(3)
C2 B11 B10 105.1(4)
B6 B11 B10 59.3(3)
B12 B11 B10 60.2(4)
B7 B11 B10 108.1(5)
B9 B12 B7 108.1(5)
B9 B12 B11 108.5(5)
B7 B12 B11 60.2(3)
B9 B12 B8 59.8(4)
B7 B12 B8 60.1(4)
B11 B12 B8 108.3(4)
B9 B12 B10 60.4(4)
B7 B12 B10 108.3(4)
B11 B12 B10 60.1(4)
B8 B12 B10 108.2(5)

loop_
_geom_bond_atom_site_label_1
_geom_bond_atom_site_label_2
_geom_bond_distance
Zr1 C1 2.241(4)
Zr1 C2 2.286(4)
Zr1 C3 2.472(5)
Zr1 Cl2 2.4785(11)
Zr1 C4 2.485(4)
Zr1 Cl1 2.4967(12)
Zr1 C7 2.497(5)
Zr1 C5 2.528(5)
Zr1 C6 2.529(5)
Zr1 B6 2.692(5)
Zr1 Li1 3.387(9)
Cl1 Li1 2.402(11)
Cl2 Li1 2.417(11)
Li1 O1 1.885(10)
Li1 O2 1.901(10)
O1 C16 1.408(7)
O1 C13 1.411(8)
O2 C20 1.368(9)
O2 C17 1.383(8)
C1 B6 1.653(7)
C1 C2 1.661(6)
C1 B3 1.687(7)
C1 B5 1.712(7)
C1 B4 1.714(7)
C2 B6 1.678(7)
C2 B3 1.691(6)
C2 B7 1.703(6)
C2 B11 1.709(6)
C3 C4 1.389(8)
C3 C7 1.444(9)
C3 C8 1.490(8)
C4 C5 1.365(7)
C4 C9 1.498(8)
C5 C6 1.366(8)
C5 C10 1.527(9)
C6 C7 1.371(9)
C6 C11 1.519(9)
C7 C12 1.496(8)
C13 C14 1.422(11)
C14 C15 1.401(11)
C15 C16 1.433(10)
C17 C18 1.431(10)
C18 C19 1.419(12)
C19 C20 1.386(11)
B3 B7 1.758(8)
B3 B8 1.761(8)
B3 B4 1.773(9)
B4 B5 1.758(9)
B4 B9 1.769(10)
B4 B8 1.770(9)
B5 B9 1.750(9)
B5 B6 1.751(8)
B5 B10 1.769(10)
B6 B10 1.753(8)
B6 B11 1.766(8)
B7 B12 1.770(9)
B7 B8 1.773(9)
B7 B11 1.776(8)
B8 B9 1.759(10)
B8 B12 1.771(10)
B9 B12 1.757(11)
B9 B10 1.779(10)
B10 B11 1.777(10)
B10 B12 1.780(9)
B11 B12 1.770(9)
